data_2009543
loop_
_publ_author_name
'Alcock, N.W.'
'Blacker, N.C.'
'Errington, W.'
'Wallbridge, M.G.H.'

_publ_section_title
;
 <i>N</i>^1^,<i>N</i>^2^-Di(<i>p</i>-tolyl)benzamidine, C~21~H~20~N~2~
;
_journal_issue 3
_journal_name_full 'Acta Crystallographica Section C'
_journal_page_first 456
_journal_page_last 458
_journal_paper_doi 10.1107/S0108270193009035
_journal_volume 50
_journal_year 1994
_chemical_formula_sum 'C21 H20 N2'
_chemical_formula_weight 300.4
_symmetry_cell_setting orthorhombic
_symmetry_space_group_name_Hall 'P 2ac 2ab'
_symmetry_space_group_name_H-M 'P 21 21 21'
_atom_type_scat_source 'SHELXTL-Plus (Sheldrick, 1986)'
_cell_angle_alpha 90.
_cell_angle_beta 90.
_cell_angle_gamma 90.
_cell_formula_units_Z 8
_cell_length_a 11.364(2)
_cell_length_b 16.452(3)
_cell_length_c 18.609(4)
_cell_measurement_reflns_used 15
_cell_measurement_temperature 290
_cell_measurement_theta_max 12
_cell_measurement_theta_min 8
_cell_volume 3479.1(12)
_diffrn_measurement_device 'Siemens P3R3'
_diffrn_measurement_method \w-2\q
_diffrn_radiation_type MoK\a
_diffrn_radiation_wavelength 0.71073
_diffrn_reflns_limit_h_max 11
_diffrn_reflns_limit_h_min 0
_diffrn_reflns_limit_k_max 16
_diffrn_reflns_limit_k_min 0
_diffrn_reflns_limit_l_max 18
_diffrn_reflns_limit_l_min 0
_diffrn_reflns_number 2146
_diffrn_reflns_theta_max 21
_diffrn_standards_decay_% none
_diffrn_standards_interval_count 200
_diffrn_standards_number 3
_exptl_absorpt_coefficient_mu 0.07
_exptl_absorpt_correction_type none
_exptl_crystal_colour colourless
_exptl_crystal_density_diffrn 1.15
_exptl_crystal_description 'irregular blocks'
_exptl_crystal_size_max 0.51
_exptl_crystal_size_mid 0.47
_exptl_crystal_size_min 0.28
_refine_diff_density_max 0.14
_refine_diff_density_min -0.15
_refine_ls_extinction_method none
_refine_ls_goodness_of_fit_obs 1.16
_refine_ls_hydrogen_treatment 'see below'
_refine_ls_number_parameters 427
_refine_ls_number_reflns 1388
_refine_ls_R_factor_obs 0.051
_refine_ls_shift/esd_max 0.04
_refine_ls_structure_factor_coef F
_refine_ls_weighting_details 'w = 1/[\s^2^(F) + 0.0012F^2^]'
_refine_ls_weighting_scheme calc
_refine_ls_wR_factor_obs 0.070
_reflns_number_observed 1388
_reflns_number_total 2146
_reflns_observed_criterion I>=2.0\s(I)
_cod_data_source_file hu1054.cif
_cod_data_source_block hu1054_structure_1_of_1
_cod_depositor_comments
;
The following automatic conversions were performed:

'_refine_ls_weighting_scheme' value '1/[\s^2^(F) + 0.0012F^2^]' was
changed to 'calc'. New tag '_refine_ls_weighting_details' was
created. The value of the new tag was set to 'w = 1/[\s^2^(F) +
0.0012F^2^]'.

Automatic conversion script
Id: cif_fix_values 3143 2015-03-26 13:38:13Z robertas 
;
_cod_original_cell_volume 3479(4)
_cod_database_code 2009543

loop_
_atom_site_label
_atom_site_fract_x
_atom_site_fract_y
_atom_site_fract_z
_atom_site_U_iso_or_equiv
N(11) .0101(7) .5243(4) .3203(4) .072(2)
N(13) .0008(6) .6551(4) .3652(3) .064(2)
N(21) -.0162(5) .2725(4) .2613(3) .053(2)
N(23) .0807(5) .3414(4) .3506(3) .056(2)
C(12) -.0284(7) .5787(6) .3699(4) .065(3)
C(22) .0796(7) .2842(5) .3053(4) .051(2)
C(111) .0987(7) .5348(5) .2670(4) .054(2)
C(112) .1771(8) .5956(5) .2654(5) .064(2)
C(113) .2649(8) .5956(6) .2151(5) .079(3)
C(114) .2752(9) .5340(7) .1661(5) .084(3)
C(115) .1954(9) .4742(6) .1689(5) .083(3)
C(116) .1063(9) .4728(5) .2173(4) .076(3)
C(117) .3767(9) .5357(7) .1117(5) .126(3)
C(121) -.1091(7) .5412(5) .4246(4) .054(2)
C(122) -.0756(8) .4768 .4661(4) .068(3)
C(123) -.1443(9) .4478(6) .5169(5) .090(3)
C(124) -.2504(11) .4825(8) .5287(5) .107(3)
C(125) -.2878(9) .5449(7) .4903(6) .104(3)
C(126) -.2178(8) .5771(6) .4373(5) .080(3)
C(131) -.0250(8) .7036(5) .4258(5) .059(2)
C(132) -.0986(9) .7669(5) .4212(5) .079(3)
C(133) -.1176(9) .8153(5) .4792(5) .087(3)
C(134) -.0634(9) .8022(5) .5439(5) .074(3)
C(135) .0145(8) .7398(6) .5456(5) .074(3)
C(136) .0349(7) .6901(5) .4891(4) .063(2)
C(137) -.0838(10) .8562(6) .6083(5) .113(3)
C(211) -.1263(7) .3104(4) .2639(5) .056(2)
C(212) -.1896(8) .3160(5) .2023(5) .070(3)
C(213) -.3025(9) .3500(5) .2049(6) .089(3)
C(214) -.3506(8) .3775(6) .2655(8) .102(3)
C(215) -.2858(8) .3711(6) .3259(6) .085(3)
C(216) -.1740(8) .3412(5) .3265(5) .077(3)
C(217) -.4745(8) .4119(6) .2696(7) .134(3)
C(221) .1780(7) .2280(5) .2894(4) .050(2)
C(222) .2835(8) .2577(5) .2748(5) .078(3)
C(223) .3786(9) .2084(7) .2617(6) .104(3)
C(224) .3634(10) .1275(6) .2625(5) .098(3)
C(225) .2557(10) .0938(6) .2767(5) .085(3)
C(226) .1612(8) .1446(5) .2899(4) .064(3)
C(231) .1728(7) .3477(5) .3996(4) .054(2)
C(232) .2435(7) .4135(5) .4022(5) .066(2)
C(233) .3323(7) .4210(5) .4517(5) .071(3)
C(234) .3532(8) .3632(6) .5016(5) .077(3)
C(235) .2814(10) .2976(6) .4994(5) .103(3)
C(236) .1934(9) .2896(5) .4504(5) .093(3)
C(237) .4487(8) .3721(6) .5569(5) .105(3)
H(11h) -.0252 .4753 .3209 .080
H(21i) -.0063 .2356 .2260 .080
H(11f) .1719 .6384 .3003 .080
H(11g) .3199 .6408 .2135 .080
H(11d) .2004 .4322 .1331 .080
H(11e) .0506 .4289 .2179 .080
H(11a) .3850(9) .4882(7) .0821(5) .080
H(11b) .3446(9) .5793(7) .0836(5) .080
H(11c) .4524(9) .5513(7) .1300(5) .080
H(12a) -.0006 .4517 .4575 .080
H(12b) -.1229 .4015 .5455 .080
H(12c) -.2993 .4625 .5668 .080
H(12d) -.3630 .5689 .5005 .080
H(12e) -.2433 .6216 .4077 .080
H(13d) -.1361 .7770 .3759 .080
H(13e) -.1736 .8588 .4761 .080
H(13f) .0550 .7300 .5901 .080
H(13g) .0901 .6461 .4926 .080
H(13a) -.0525(10) .8378(6) .6534(5) .080
H(13b) -.0636(10) .9124(6) .6013(5) .080
H(13c) -.1679(10) .8505(6) .6085(5) .080
H(21d) -.1575 .2971 .1576 .080
H(21f) -.3499 .3545 .1624 .080
H(21g) -.3225 .3878 .3699 .080
H(21h) -.1271 .3398 .3694 .080
H(21a) -.4758(8) .4254(6) .2195(7) .080
H(21b) -.5409(8) .3782(6) .2809(7) .080
H(21c) -.4781(8) .4609(6) .2976(7) .080
H(22b) .2940 .3156 .2741 .080
H(22c) .4542 .2304 .2494 .080
H(22a) .4295 .0920 .2557 .080
H(22d) .2455 .0359 .2766 .080
H(22e) .0851 .1221 .3002 .080
H(23d) .2297 .4563 .3682 .080
H(23f) .3811 .4687 .4518 .080
H(23g) .2943 .2544 .5332 .080
H(23e) .1396 .2447 .4521 .080
H(23a) .4626(8) .4258(6) .5754(5) .080
H(23b) .4318(8) .3359(6) .5960(5) .080
H(23c) .5175(8) .3535(6) .5318(5) .080

loop_
_geom_angle_atom_site_label_1
_geom_angle_atom_site_label_2
_geom_angle_atom_site_label_3
_geom_angle
_geom_angle_publ_flag
C(12) N(11) C(111) 128.4(7) yes
C(22) N(21) C(211) 128.6(7) yes
N(11) C(12) N(13) 120.9(7) yes
N(13) C(12) C(121) 126.2(8) yes
N(21) C(22) C(221) 113.0(6) yes
N(11) C(111) C(112) 125.2(7) yes
C(12) N(13) C(131) 116.5(7) yes
C(22) N(23) C(231) 120.1(7) yes
N(11) C(12) C(121) 112.7(8) yes
N(21) C(22) N(23) 120.7(7) yes
N(23) C(22) C(221) 126.2(7) yes
N(11) C(111) C(116) 114.9(7) yes
C(112) C(111) C(116) 119.7(8) no
C(112) C(113) C(114) 120.4(9) no
C(113) C(114) C(117) 119.1(9) no
C(114) C(115) C(116) 122.9(9) no
C(12) C(121) C(122) 122.1(8) no
C(122) C(121) C(126) 118.9(8) no
C(122) C(123) C(124) 119.5(10) no
C(124) C(125) C(126) 120.1(10) no
N(13) C(131) C(132) 120.7(8) no
C(132) C(131) C(136) 119.3(8) no
C(132) C(133) C(134) 122.3(9) no
C(133) C(134) C(137) 122.4(8) no
C(134) C(135) C(136) 123.5(8) no
N(21) C(211) C(212) 118.3(8) no
C(212) C(211) C(216) 118.7(8) no
C(212) C(213) C(214) 122.8(10) no
C(213) C(214) C(217) 123.3(12) no
C(214) C(215) C(216) 123.0(10) no
C(22) C(221) C(222) 119.7(7) no
C(222) C(221) C(226) 119.4(8) no
C(222) C(223) C(224) 118.9(10) no
C(224) C(225) C(226) 118.9(9) no
N(23) C(231) C(232) 122.2(7) no
C(232) C(231) C(236) 115.7(8) no
C(232) C(233) C(234) 121.8(8) no
C(233) C(234) C(237) 121.9(9) no
C(234) C(235) C(236) 122.7(9) no
C(111) C(112) C(113) 120.5(8) no
C(113) C(114) C(115) 117.7(9) no
C(115) C(114) C(117) 123.2(9) no
C(111) C(116) C(115) 118.7(8) no
C(12) C(121) C(126) 118.8(7) no
C(121) C(122) C(123) 121.4(9) no
C(123) C(124) C(125) 121.8(10) no
C(121) C(126) C(125) 118.1(9) no
N(13) C(131) C(136) 119.8(7) no
C(131) C(132) C(133) 120.3(8) no
C(133) C(134) C(135) 115.7(8) no
C(135) C(134) C(137) 121.8(8) no
C(131) C(136) C(135) 118.8(8) no
N(21) C(211) C(216) 122.9(8) no
C(211) C(212) C(213) 118.8(9) no
C(213) C(214) C(215) 117.1(9) no
C(215) C(214) C(217) 119.6(11) no
C(211) C(216) C(215) 119.4(9) no
C(22) C(221) C(226) 120.9(7) no
C(221) C(222) C(223) 122.2(9) no
C(223) C(224) C(225) 121.2(10) no
C(221) C(226) C(225) 119.4(8) no
N(23) C(231) C(236) 122.1(8) no
C(231) C(232) C(233) 122.4(8) no
C(233) C(234) C(235) 115.7(9) no
C(235) C(234) C(237) 122.3(9) no
C(231) C(236) C(235) 121.6(9) no

loop_
_geom_bond_atom_site_label_1
_geom_bond_atom_site_label_2
_geom_bond_distance
_geom_bond_publ_flag
N(11) C(12) 1.359(11) yes
N(13) C(12) 1.299(12) yes
N(21) C(22) 1.376(10) yes
N(23) C(22) 1.263(10) yes
C(12) C(121) 1.503(12) yes
N(11) C(111) 1.424(11) yes
N(13) C(131) 1.409(11) yes
N(21) C(211) 1.400(10) yes
N(23) C(231) 1.391(10) yes
C(22) C(221) 1.481(11) yes
C(111) C(112) 1.340(12) no
C(112) C(113) 1.368(13) no
C(114) C(115) 1.340(15) no
C(115) C(116) 1.354(14) no
C(121) C(126) 1.389(13) no
C(123) C(124) 1.352(17) no
C(125) C(126) 1.374(14) no
C(131) C(136) 1.378(12) no
C(133) C(134) 1.370(13) no
C(134) C(137) 1.510(13) no
C(211) C(212) 1.357(13) no
C(212) C(213) 1.400(13) no
C(214) C(215) 1.348(17) no
C(215) C(216) 1.362(13) no
C(221) C(226) 1.386(12) no
C(223) C(224) 1.342(15) no
C(225) C(226) 1.382(14) no
C(231) C(236) 1.365(12) no
C(233) C(234) 1.351(13) no
C(234) C(237) 1.503(13) no
C(111) C(116) 1.380(11) no
C(113) C(114) 1.379(14) no
C(114) C(117) 1.535(14) no
C(121) C(122) 1.364(11) no
C(122) C(123) 1.316(13) no
C(124) C(125) 1.321(16) no
C(131) C(132) 1.339(12) no
C(132) C(133) 1.358(12) no
C(134) C(135) 1.356(13) no
C(135) C(136) 1.353(12) no
C(211) C(216) 1.382(13) no
C(213) C(214) 1.332(17) no
C(214) C(217) 1.520(13) no
C(221) C(222) 1.323(12) no
C(222) C(223) 1.372(14) no
C(224) C(225) 1.370(16) no
C(231) C(232) 1.349(12) no
C(232) C(233) 1.372(12) no
C(234) C(235) 1.354(14) no
C(235) C(236) 1.359(15) no
